data_4509752
loop_
_publ_author_name
'Liu, Lin'
'Li, Zifeng'
'Wang, Baolan'
'Li, Gang'
'Wang, Lipeng'
'Meng, Xiangru'
'He, Zhanhang'

_publ_section_title
;
 Polymeric Frameworks Constructed from Bulky Carboxylates and
 4,4&#x2032;-Bipyridine Linkages: Synthesis, Crystal Structures, and
 Properties
;
_journal_issue 12
_journal_name_full 'Crystal Growth &amp; Design'
_journal_page_first 5244
_journal_paper_doi 10.1021/cg9007747
_journal_volume 9
_journal_year 2009
_chemical_formula_sum 'C53 H48 Fe2 N4 O7 Zn'
_chemical_formula_weight 1030.02
_chemical_name_systematic
;

 ?

;
_space_group_IT_number 2
_symmetry_cell_setting triclinic
_symmetry_space_group_name_Hall '-P 1'
_symmetry_space_group_name_H-M 'P -1'
_atom_sites_solution_hydrogens geom
_atom_sites_solution_primary direct
_atom_sites_solution_secondary difmap
_audit_creation_method SHELXL-97
_cell_angle_alpha 106.335(2)
_cell_angle_beta 106.094(2)
_cell_angle_gamma 102.073(2)
_cell_formula_units_Z 2
_cell_length_a 11.4378(14)
_cell_length_b 13.3601(16)
_cell_length_c 17.590(3)
_cell_measurement_reflns_used 3325
_cell_measurement_temperature 291(2)
_cell_measurement_theta_max 21.60
_cell_measurement_theta_min 2.45
_cell_volume 2355.1(6)
_computing_cell_refinement 'Bruker SMART'
_computing_data_collection 'Bruker SMART'
_computing_data_reduction 'Bruker SAINT'
_computing_molecular_graphics 'Bruker SHELXTL'
_computing_publication_material 'Bruker SHELXTL'
_computing_structure_refinement 'SHELXL-97 (Sheldrick, 1997)'
_computing_structure_solution 'SHELXS-97 (Sheldrick, 1990)'
_diffrn_ambient_temperature 291(2)
_diffrn_measured_fraction_theta_full 0.994
_diffrn_measured_fraction_theta_max 0.994
_diffrn_measurement_device_type 'CCD area detector'
_diffrn_measurement_method 'phi and omega scans'
_diffrn_radiation_monochromator graphite
_diffrn_radiation_source 'fine-focus sealed tube'
_diffrn_radiation_type MoK\a
_diffrn_radiation_wavelength 0.71073
_diffrn_reflns_av_R_equivalents 0.0366
_diffrn_reflns_av_sigmaI/netI 0.0601
_diffrn_reflns_limit_h_max 13
_diffrn_reflns_limit_h_min -13
_diffrn_reflns_limit_k_max 15
_diffrn_reflns_limit_k_min -16
_diffrn_reflns_limit_l_max 21
_diffrn_reflns_limit_l_min -21
_diffrn_reflns_number 17704
_diffrn_reflns_theta_full 25.50
_diffrn_reflns_theta_max 25.50
_diffrn_reflns_theta_min 2.45
_diffrn_standards_number 0
_exptl_absorpt_coefficient_mu 1.171
_exptl_absorpt_correction_T_max 0.9173
_exptl_absorpt_correction_T_min 0.7029
_exptl_absorpt_correction_type multi-scan
_exptl_absorpt_process_details sadabs
_exptl_crystal_colour yellow
_exptl_crystal_density_diffrn 1.452
_exptl_crystal_density_method 'not measured'
_exptl_crystal_description block
_exptl_crystal_F_000 1064
_exptl_crystal_size_max 0.32
_exptl_crystal_size_mid 0.25
_exptl_crystal_size_min 0.08
_refine_diff_density_max 0.609
_refine_diff_density_min -0.503
_refine_diff_density_rms 0.068
_refine_ls_extinction_method none
_refine_ls_goodness_of_fit_ref 1.029
_refine_ls_hydrogen_treatment constr
_refine_ls_matrix_type full
_refine_ls_number_parameters 607
_refine_ls_number_reflns 8704
_refine_ls_number_restraints 19
_refine_ls_restrained_S_all 1.043
_refine_ls_R_factor_all 0.0769
_refine_ls_R_factor_gt 0.0479
_refine_ls_shift/su_max 0.001
_refine_ls_shift/su_mean 0.000
_refine_ls_structure_factor_coef Fsqd
_refine_ls_weighting_details 'calc w=1/[\s^2^(Fo^2^)+(0.0521P)^2^+1.1327P] where P=(Fo^2^+2Fc^2^)/3'
_refine_ls_weighting_scheme calc
_refine_ls_wR_factor_gt 0.1094
_refine_ls_wR_factor_ref 0.1251
_reflns_number_gt 5981
_reflns_number_total 8704
_reflns_threshold_expression >2sigma(I)
_cod_data_source_file cg9007747sup4.cif
_cod_data_source_block a
_cod_depositor_comments
;
The following automatic conversions were performed:

'_symmetry_cell_setting' value 'Triclinic' changed to 'triclinic'
according to /home/saulius/struct/CIF-dictionaries/cif_core.dic
dictionary named 'cif_core.dic' version 2.4.2 from 2011-04-26.

Automatic conversion script
Id: cif_fix_values 1891 2012-01-12 08:04:46Z andrius 
;
_cod_original_sg_symbol_H-M P-1
_cod_database_code 4509752

loop_
_symmetry_equiv_pos_as_xyz
'x, y, z'
'-x, -y, -z'

loop_
_atom_site_label
_atom_site_type_symbol
_atom_site_fract_x
_atom_site_fract_y
_atom_site_fract_z
_atom_site_U_iso_or_equiv
_atom_site_adp_type
_atom_site_occupancy
_atom_site_symmetry_multiplicity
_atom_site_calc_flag
_atom_site_refinement_flags
Zn1 Zn 0.94399(4) 0.37017(3) 1.03318(3) 0.03196(13) Uani 1 1 d .
Fe1 Fe 0.62570(6) -0.37741(5) 1.42356(3) 0.04738(18) Uani 1 1 d .
Fe2 Fe 0.34205(6) 0.07037(5) 0.15917(4) 0.05353(19) Uani 1 1 d .
O1 O 0.5858(3) -0.2160(2) 1.26548(19) 0.0576(8) Uani 1 1 d .
O2 O 0.9098(3) 0.2402(2) 1.0669(2) 0.0587(8) Uani 1 1 d .
O3 O 1.0092(4) 0.3543(3) 1.1981(3) 0.1000(14) Uani 1 1 d .
O4 O 0.6086(4) 0.2373(2) 0.36608(19) 0.0751(10) Uani 1 1 d .
O5 O 0.8729(2) 0.3199(2) 0.90563(15) 0.0427(6) Uani 1 1 d .
O6 O 0.9847(3) 0.4690(2) 0.89475(16) 0.0451(7) Uani 1 1 d .
O7 O 0.9366(10) 0.4436(8) 0.3405(6) 0.271(4) Uani 1 1 d DU
H7D H 0.9586 0.4169 0.2987 0.406 Uiso 1 1 d R
N1 N 0.7874(3) -0.0884(3) 1.2561(2) 0.0528(9) Uani 1 1 d .
H1D H 0.7089 -0.1028 1.2527 0.063 Uiso 1 1 calc R
N2 N 1.7548(3) 0.3810(3) 1.0299(2) 0.0405(8) Uani 1 1 d .
N3 N 1.1319(3) 0.3652(3) 1.0338(2) 0.0395(8) Uani 1 1 d .
N4 N 0.6763(4) 0.1863(3) 0.5031(2) 0.0639(11) Uani 1 1 d .
H4D H 0.6640 0.2337 0.4798 0.077 Uiso 1 1 calc R
C1 C 0.7538(5) -0.2339(4) 1.5130(3) 0.0680(14) Uani 1 1 d .
H1 H 0.7974 -0.1709 1.5022 0.082 Uiso 1 1 calc R
C2 C 0.7985(5) -0.3227(5) 1.5198(3) 0.0744(15) Uani 1 1 d .
H2 H 0.8785 -0.3324 1.5139 0.089 Uiso 1 1 calc R
C3 C 0.7085(6) -0.3958(4) 1.5355(3) 0.0762(16) Uani 1 1 d .
H3 H 0.7149 -0.4647 1.5429 0.091 Uiso 1 1 calc R
C4 C 0.6081(6) -0.3515(4) 1.5393(3) 0.0704(15) Uani 1 1 d .
H4 H 0.5318 -0.3845 1.5496 0.084 Uiso 1 1 calc R
C5 C 0.6362(6) -0.2512(4) 1.5256(3) 0.0694(15) Uani 1 1 d .
H5 H 0.5829 -0.2025 1.5247 0.083 Uiso 1 1 calc R
C6 C 0.5646(5) -0.5293(3) 1.3312(3) 0.0565(12) Uani 1 1 d .
H6 H 0.5746 -0.5969 1.3398 0.068 Uiso 1 1 calc R
C7 C 0.4587(5) -0.4903(4) 1.3317(3) 0.0571(12) Uani 1 1 d .
H7 H 0.3835 -0.5257 1.3420 0.069 Uiso 1 1 calc R
C8 C 0.4811(4) -0.3901(3) 1.3175(2) 0.0473(10) Uani 1 1 d .
H8 H 0.4240 -0.3447 1.3157 0.057 Uiso 1 1 calc R
C9 C 0.6014(4) -0.3666(3) 1.3073(2) 0.0438(10) Uani 1 1 d .
C10 C 0.6534(5) -0.4535(3) 1.3162(2) 0.0513(11) Uani 1 1 d .
H10 H 0.7353 -0.4597 1.3117 0.062 Uiso 1 1 calc R
C11 C 0.6575(4) -0.2684(3) 1.2904(2) 0.0433(10) Uani 1 1 d .
C12 C 0.7898(4) -0.2379(4) 1.3014(3) 0.0555(12) Uani 1 1 d .
H12 H 0.8377 -0.2798 1.3211 0.067 Uiso 1 1 calc R
C13 C 0.8515(4) -0.1510(4) 1.2852(3) 0.0521(11) Uani 1 1 d .
C14 C 0.9898(5) -0.1260(5) 1.2962(4) 0.098(2) Uani 1 1 d .
H14A H 1.0013 -0.1141 1.2471 0.146 Uiso 1 1 calc R
H14B H 1.0184 -0.1866 1.3031 0.146 Uiso 1 1 calc R
H14C H 1.0387 -0.0611 1.3455 0.146 Uiso 1 1 calc R
C15 C 0.8329(4) -0.0007(3) 1.2298(3) 0.0458(10) Uani 1 1 d .
C16 C 0.7772(5) -0.0102(4) 1.1484(3) 0.0688(15) Uani 1 1 d .
H16 H 0.7121 -0.0739 1.1104 0.083 Uiso 1 1 calc R
C17 C 0.8164(5) 0.0743(4) 1.1211(3) 0.0642(14) Uani 1 1 d .
H17 H 0.7781 0.0659 1.0647 0.077 Uiso 1 1 calc R
C18 C 0.9095(4) 0.1691(3) 1.1752(3) 0.0445(10) Uani 1 1 d .
C19 C 0.9664(5) 0.1775(4) 1.2570(3) 0.0752(16) Uani 1 1 d .
H19 H 1.0325 0.2408 1.2946 0.090 Uiso 1 1 calc R
C20 C 0.9281(5) 0.0945(4) 1.2849(3) 0.0747(16) Uani 1 1 d .
H20 H 0.9667 0.1028 1.3413 0.090 Uiso 1 1 calc R
C21 C 0.9477(5) 0.2627(4) 1.1459(4) 0.0585(12) Uani 1 1 d .
C22 C 0.1821(7) -0.0086(7) 0.1727(6) 0.104(2) Uani 1 1 d .
H22 H 0.1653 -0.0790 0.1809 0.124 Uiso 1 1 calc R
C23 C 0.1486(5) 0.0059(6) 0.0968(4) 0.0909(18) Uani 1 1 d .
H23 H 0.1048 -0.0524 0.0408 0.109 Uiso 1 1 calc R
C24 C 0.1854(7) 0.1148(7) 0.1123(6) 0.106(2) Uani 1 1 d .
H24 H 0.1729 0.1484 0.0691 0.127 Uiso 1 1 calc R
C25 C 0.2438(8) 0.1705(7) 0.1978(8) 0.132(3) Uani 1 1 d .
H25 H 0.2781 0.2504 0.2262 0.158 Uiso 1 1 calc R
C26 C 0.2421(8) 0.0954(12) 0.2368(5) 0.140(4) Uani 1 1 d .
H26 H 0.2739 0.1113 0.2980 0.168 Uiso 1 1 calc R
C27 C 0.4622(5) 0.0972(5) 0.0946(3) 0.0721(15) Uani 1 1 d .
H27 H 0.4446 0.1222 0.0465 0.087 Uiso 1 1 calc R
C28 C 0.4315(5) -0.0130(5) 0.0894(3) 0.0694(14) Uani 1 1 d .
H28 H 0.3885 -0.0775 0.0369 0.083 Uiso 1 1 calc R
C29 C 0.4709(4) -0.0150(4) 0.1723(3) 0.0560(12) Uani 1 1 d .
H29 H 0.4616 -0.0805 0.1876 0.067 Uiso 1 1 calc R
C30 C 0.5272(4) 0.0971(4) 0.2301(3) 0.0521(11) Uani 1 1 d .
C31 C 0.5205(5) 0.1650(4) 0.1804(3) 0.0652(13) Uani 1 1 d .
H31 H 0.5514 0.2454 0.2025 0.078 Uiso 1 1 calc R
C32 C 0.5767(4) 0.1373(4) 0.3239(3) 0.0548(11) Uani 1 1 d .
C33 C 0.5898(4) 0.0577(3) 0.3629(2) 0.0552(12) Uani 1 1 d .
H33 H 0.5614 -0.0158 0.3278 0.066 Uiso 1 1 calc R
C34 C 0.6418(5) 0.0830(3) 0.4488(3) 0.0580(12) Uani 1 1 d .
C35 C 0.6650(6) -0.0067(4) 0.4815(3) 0.0869(19) Uani 1 1 d .
H35A H 0.7503 0.0181 0.5224 0.130 Uiso 1 1 calc R
H35B H 0.6549 -0.0705 0.4351 0.130 Uiso 1 1 calc R
H35C H 0.6044 -0.0247 0.5078 0.130 Uiso 1 1 calc R
C36 C 0.7297(4) 0.2295(3) 0.5923(2) 0.0497(11) Uani 1 1 d .
C37 C 0.6907(4) 0.1770(3) 0.6426(3) 0.0523(11) Uani 1 1 d .
H37 H 0.6273 0.1092 0.6174 0.063 Uiso 1 1 calc R
C38 C 0.7461(4) 0.2252(3) 0.7310(2) 0.0439(10) Uani 1 1 d .
H38 H 0.7194 0.1892 0.7644 0.053 Uiso 1 1 calc R
C39 C 0.8405(3) 0.3264(3) 0.7692(2) 0.0361(9) Uani 1 1 d .
C40 C 0.8754(4) 0.3802(3) 0.7184(2) 0.0490(11) Uani 1 1 d .
H40 H 0.9361 0.4495 0.7434 0.059 Uiso 1 1 calc R
C41 C 0.8214(5) 0.3324(3) 0.6310(3) 0.0559(12) Uani 1 1 d .
H41 H 0.8466 0.3695 0.5978 0.067 Uiso 1 1 calc R
C42 C 0.9031(3) 0.3762(3) 0.8635(2) 0.0348(8) Uani 1 1 d .
C43 C 1.6506(4) 0.3316(4) 0.9605(3) 0.0692(15) Uani 1 1 d .
H43 H 1.6606 0.2980 0.9098 0.083 Uiso 1 1 calc R
C44 C 1.5291(4) 0.3269(4) 0.9588(3) 0.0722(16) Uani 1 1 d .
H44 H 1.4604 0.2910 0.9076 0.087 Uiso 1 1 calc R
C45 C 1.5076(3) 0.3738(3) 1.0305(2) 0.0365(9) Uani 1 1 d .
C46 C 1.6152(4) 0.4265(5) 1.1021(3) 0.085(2) Uani 1 1 d .
H46 H 1.6077 0.4614 1.1534 0.102 Uiso 1 1 calc R
C47 C 1.7341(4) 0.4282(5) 1.0987(3) 0.0805(18) Uani 1 1 d .
H47 H 1.8047 0.4654 1.1488 0.097 Uiso 1 1 calc R
C48 C 1.3777(3) 0.3698(3) 1.0315(2) 0.0379(9) Uani 1 1 d .
C49 C 1.2696(4) 0.3161(4) 0.9596(3) 0.0619(13) Uani 1 1 d .
H49 H 1.2767 0.2805 0.9082 0.074 Uiso 1 1 calc R
C50 C 1.1511(4) 0.3150(4) 0.9639(3) 0.0602(13) Uani 1 1 d .
H50 H 1.0798 0.2765 0.9145 0.072 Uiso 1 1 calc R
C51 C 1.2352(4) 0.4150(4) 1.1029(3) 0.0561(12) Uani 1 1 d .
H51 H 1.2250 0.4488 1.1535 0.067 Uiso 1 1 calc R
C52 C 1.3564(4) 0.4200(4) 1.1045(3) 0.0552(12) Uani 1 1 d .
H52 H 1.4255 0.4576 1.1553 0.066 Uiso 1 1 calc R
C53 C 0.8712(14) 0.3903(11) 0.3836(9) 0.295(7) Uani 1 1 d DU
H53A H 0.9142 0.4273 0.4438 0.443 Uiso 1 1 calc R
H53B H 0.8708 0.3153 0.3682 0.443 Uiso 1 1 calc R
H53C H 0.7847 0.3925 0.3679 0.443 Uiso 1 1 calc R

loop_
_atom_site_aniso_label
_atom_site_aniso_U_11
_atom_site_aniso_U_22
_atom_site_aniso_U_33
_atom_site_aniso_U_23
_atom_site_aniso_U_13
_atom_site_aniso_U_12
Zn1 0.0302(2) 0.0360(2) 0.0329(2) 0.01532(19) 0.01299(18) 0.01032(18)
Fe1 0.0701(4) 0.0395(3) 0.0344(3) 0.0180(3) 0.0181(3) 0.0150(3)
Fe2 0.0651(4) 0.0579(4) 0.0387(3) 0.0172(3) 0.0160(3) 0.0252(3)
O1 0.0585(19) 0.0569(19) 0.070(2) 0.0435(17) 0.0199(16) 0.0197(16)
O2 0.061(2) 0.067(2) 0.075(2) 0.0510(19) 0.0344(17) 0.0267(16)
O3 0.146(4) 0.041(2) 0.103(3) 0.030(2) 0.046(3) 0.003(2)
O4 0.120(3) 0.0387(18) 0.0417(18) 0.0103(15) 0.0037(18) 0.0143(18)
O5 0.0371(15) 0.0593(18) 0.0337(14) 0.0200(14) 0.0143(12) 0.0126(13)
O6 0.0438(16) 0.0416(16) 0.0366(15) 0.0054(13) 0.0067(12) 0.0091(14)
O7 0.325(8) 0.238(7) 0.295(7) 0.074(6) 0.196(6) 0.092(6)
N1 0.057(2) 0.054(2) 0.063(2) 0.037(2) 0.0278(19) 0.0181(19)
N2 0.0357(18) 0.050(2) 0.0425(19) 0.0179(16) 0.0195(16) 0.0169(16)
N3 0.0344(18) 0.046(2) 0.0402(19) 0.0156(16) 0.0143(15) 0.0160(15)
N4 0.100(3) 0.043(2) 0.0296(19) 0.0090(17) 0.0005(19) 0.019(2)
C1 0.093(4) 0.050(3) 0.042(3) 0.011(2) 0.011(3) 0.010(3)
C2 0.077(4) 0.079(4) 0.051(3) 0.019(3) 0.004(3) 0.022(3)
C3 0.118(5) 0.068(3) 0.044(3) 0.032(3) 0.015(3) 0.032(4)
C4 0.108(4) 0.068(3) 0.040(3) 0.026(2) 0.033(3) 0.021(3)
C5 0.114(5) 0.055(3) 0.038(3) 0.013(2) 0.027(3) 0.030(3)
C6 0.092(4) 0.036(2) 0.044(3) 0.019(2) 0.025(2) 0.017(2)
C7 0.072(3) 0.048(3) 0.043(3) 0.018(2) 0.019(2) 0.001(2)
C8 0.058(3) 0.045(2) 0.038(2) 0.018(2) 0.016(2) 0.012(2)
C9 0.061(3) 0.041(2) 0.032(2) 0.0158(18) 0.0163(19) 0.016(2)
C10 0.077(3) 0.042(2) 0.039(2) 0.015(2) 0.024(2) 0.020(2)
C11 0.064(3) 0.040(2) 0.031(2) 0.0176(18) 0.019(2) 0.019(2)
C12 0.068(3) 0.058(3) 0.066(3) 0.043(3) 0.033(3) 0.031(2)
C13 0.059(3) 0.053(3) 0.061(3) 0.032(2) 0.029(2) 0.023(2)
C14 0.079(4) 0.107(5) 0.166(6) 0.094(5) 0.070(4) 0.049(4)
C15 0.051(3) 0.045(2) 0.049(3) 0.027(2) 0.022(2) 0.011(2)
C16 0.071(3) 0.055(3) 0.056(3) 0.028(2) 0.000(3) -0.010(3)
C17 0.072(3) 0.060(3) 0.049(3) 0.033(2) 0.005(2) 0.001(3)
C18 0.050(3) 0.040(2) 0.050(3) 0.024(2) 0.020(2) 0.012(2)
C19 0.100(4) 0.047(3) 0.055(3) 0.024(2) 0.010(3) -0.007(3)
C20 0.101(4) 0.063(3) 0.042(3) 0.026(3) 0.012(3) 0.000(3)
C21 0.061(3) 0.056(3) 0.084(4) 0.044(3) 0.039(3) 0.026(3)
C22 0.087(5) 0.127(6) 0.161(7) 0.101(6) 0.069(5) 0.060(5)
C23 0.067(4) 0.109(6) 0.081(4) 0.018(4) 0.017(3) 0.029(4)
C24 0.091(5) 0.123(6) 0.146(7) 0.090(6) 0.044(5) 0.062(5)
C25 0.096(6) 0.094(6) 0.167(9) -0.019(6) 0.053(7) 0.036(5)
C26 0.086(5) 0.288(14) 0.059(4) 0.051(7) 0.040(4) 0.079(8)
C27 0.084(4) 0.094(4) 0.044(3) 0.032(3) 0.025(3) 0.027(3)
C28 0.080(4) 0.086(4) 0.033(3) 0.006(2) 0.014(2) 0.037(3)
C29 0.066(3) 0.059(3) 0.034(2) 0.007(2) 0.010(2) 0.027(2)
C30 0.062(3) 0.054(3) 0.038(2) 0.016(2) 0.012(2) 0.020(2)
C31 0.076(3) 0.071(3) 0.046(3) 0.026(3) 0.019(3) 0.016(3)
C32 0.066(3) 0.052(3) 0.041(2) 0.016(2) 0.011(2) 0.018(2)
C33 0.076(3) 0.040(2) 0.031(2) 0.0031(19) 0.003(2) 0.015(2)
C34 0.082(3) 0.042(3) 0.042(3) 0.014(2) 0.008(2) 0.023(2)
C35 0.145(5) 0.053(3) 0.052(3) 0.018(3) 0.008(3) 0.046(3)
C36 0.065(3) 0.043(2) 0.033(2) 0.0111(19) 0.006(2) 0.020(2)
C37 0.055(3) 0.043(2) 0.041(2) 0.010(2) 0.002(2) 0.006(2)
C38 0.044(2) 0.046(2) 0.039(2) 0.0186(19) 0.0100(19) 0.011(2)
C39 0.039(2) 0.035(2) 0.031(2) 0.0096(17) 0.0098(17) 0.0126(18)
C40 0.068(3) 0.033(2) 0.037(2) 0.0103(18) 0.015(2) 0.007(2)
C41 0.082(3) 0.043(3) 0.037(2) 0.018(2) 0.018(2) 0.009(2)
C42 0.027(2) 0.044(2) 0.034(2) 0.0118(18) 0.0105(17) 0.0166(18)
C43 0.037(3) 0.088(4) 0.053(3) -0.013(3) 0.020(2) 0.007(2)
C44 0.032(2) 0.102(4) 0.045(3) -0.014(3) 0.010(2) 0.007(2)
C45 0.034(2) 0.043(2) 0.035(2) 0.0145(18) 0.0142(17) 0.0157(18)
C46 0.040(3) 0.160(6) 0.034(3) -0.002(3) 0.015(2) 0.036(3)
C47 0.036(3) 0.150(5) 0.033(3) 0.006(3) 0.007(2) 0.031(3)
C48 0.031(2) 0.045(2) 0.040(2) 0.0145(19) 0.0153(18) 0.0142(18)
C49 0.044(3) 0.087(4) 0.040(2) -0.006(2) 0.012(2) 0.032(2)
C50 0.035(2) 0.076(3) 0.048(3) -0.004(2) 0.004(2) 0.027(2)
C51 0.036(2) 0.093(4) 0.038(2) 0.016(2) 0.015(2) 0.024(2)
C52 0.034(2) 0.088(3) 0.031(2) 0.008(2) 0.0087(18) 0.018(2)
C53 0.273(10) 0.268(10) 0.362(10) 0.100(8) 0.138(8) 0.104(8)

loop_
_atom_type_symbol
_atom_type_description
_atom_type_scat_dispersion_real
_atom_type_scat_dispersion_imag
_atom_type_scat_source
C C 0.0033 0.0016 'International Tables Vol C Tables 4.2.6.8 and 6.1.1.4'
H H 0.0000 0.0000 'International Tables Vol C Tables 4.2.6.8 and 6.1.1.4'
N N 0.0061 0.0033 'International Tables Vol C Tables 4.2.6.8 and 6.1.1.4'
O O 0.0106 0.0060 'International Tables Vol C Tables 4.2.6.8 and 6.1.1.4'
Fe Fe 0.3463 0.8444 'International Tables Vol C Tables 4.2.6.8 and 6.1.1.4'
Zn Zn 0.2839 1.4301 'International Tables Vol C Tables 4.2.6.8 and 6.1.1.4'

loop_
_geom_angle_atom_site_label_1
_geom_angle_atom_site_label_2
_geom_angle_atom_site_label_3
_geom_angle
_geom_angle_site_symmetry_1
_geom_angle_site_symmetry_3
O2 Zn1 O6 129.88(13) . 2_767
O2 Zn1 O5 108.80(13) . .
O6 Zn1 O5 120.90(11) 2_767 .
O2 Zn1 N3 93.69(12) . .
O6 Zn1 N3 90.95(12) 2_767 .
O5 Zn1 N3 91.82(11) . .
O2 Zn1 N2 88.90(12) . 1_455
O6 Zn1 N2 87.69(12) 2_767 1_455
O5 Zn1 N2 86.96(11) . 1_455
N3 Zn1 N2 177.38(12) . 1_455
C10 Fe1 C1 121.9(2) . .
C10 Fe1 C2 106.7(2) . .
C1 Fe1 C2 40.5(2) . .
C10 Fe1 C9 41.50(16) . .
C1 Fe1 C9 108.10(18) . .
C2 Fe1 C9 124.0(2) . .
C10 Fe1 C4 158.71(19) . .
C1 Fe1 C4 68.0(2) . .
C2 Fe1 C4 67.6(2) . .
C9 Fe1 C4 158.7(2) . .
C10 Fe1 C6 40.68(17) . .
C1 Fe1 C6 157.1(2) . .
C2 Fe1 C6 121.1(2) . .
C9 Fe1 C6 68.81(16) . .
C4 Fe1 C6 123.18(19) . .
C10 Fe1 C5 158.3(2) . .
C1 Fe1 C5 40.3(2) . .
C2 Fe1 C5 67.7(2) . .
C9 Fe1 C5 122.92(18) . .
C4 Fe1 C5 40.56(19) . .
C6 Fe1 C5 160.4(2) . .
C10 Fe1 C3 122.1(2) . .
C1 Fe1 C3 68.2(2) . .
C2 Fe1 C3 40.3(2) . .
C9 Fe1 C3 159.7(2) . .
C4 Fe1 C3 40.3(2) . .
C6 Fe1 C3 106.4(2) . .
C5 Fe1 C3 68.1(2) . .
C10 Fe1 C8 68.81(18) . .
C1 Fe1 C8 125.05(18) . .
C2 Fe1 C8 161.0(2) . .
C9 Fe1 C8 40.52(15) . .
C4 Fe1 C8 123.2(2) . .
C6 Fe1 C8 68.29(18) . .
C5 Fe1 C8 109.3(2) . .
C3 Fe1 C8 157.8(2) . .
C10 Fe1 C7 68.14(19) . .
C1 Fe1 C7 161.3(2) . .
C2 Fe1 C7 157.0(2) . .
C9 Fe1 C7 67.91(17) . .
C4 Fe1 C7 108.6(2) . .
C6 Fe1 C7 40.40(18) . .
C5 Fe1 C7 125.3(2) . .
C3 Fe1 C7 122.0(2) . .
C8 Fe1 C7 40.15(16) . .
C26 Fe2 C25 39.6(3) . .
C26 Fe2 C22 40.7(3) . .
C25 Fe2 C22 66.9(3) . .
C26 Fe2 C31 126.2(4) . .
C25 Fe2 C31 108.1(3) . .
C22 Fe2 C31 164.5(3) . .
C26 Fe2 C30 108.8(2) . .
C25 Fe2 C30 121.0(3) . .
C22 Fe2 C30 127.6(3) . .
C31 Fe2 C30 41.01(17) . .
C26 Fe2 C24 66.1(3) . .
C25 Fe2 C24 39.4(3) . .
C22 Fe2 C24 65.5(3) . .
C31 Fe2 C24 120.7(3) . .
C30 Fe2 C24 155.3(3) . .
C26 Fe2 C23 66.8(3) . .
C25 Fe2 C23 66.2(3) . .
C22 Fe2 C23 39.2(3) . .
C31 Fe2 C23 154.0(3) . .
C30 Fe2 C23 164.1(3) . .
C24 Fe2 C23 38.7(3) . .
C26 Fe2 C29 122.2(3) . .
C25 Fe2 C29 156.5(4) . .
C22 Fe2 C29 109.5(2) . .
C31 Fe2 C29 68.8(2) . .
C30 Fe2 C29 41.29(16) . .
C24 Fe2 C29 162.3(3) . .
C23 Fe2 C29 126.8(3) . .
C26 Fe2 C27 162.1(5) . .
C25 Fe2 C27 125.4(4) . .
C22 Fe2 C27 154.8(3) . .
C31 Fe2 C27 40.15(18) . .
C30 Fe2 C27 68.34(19) . .
C24 Fe2 C27 108.6(3) . .
C23 Fe2 C27 120.7(2) . .
C29 Fe2 C27 68.2(2) . .
C26 Fe2 C28 156.8(4) . .
C25 Fe2 C28 161.9(4) . .
C22 Fe2 C28 121.5(3) . .
C31 Fe2 C28 67.9(2) . .
C30 Fe2 C28 68.42(18) . .
C24 Fe2 C28 126.1(3) . .
C23 Fe2 C28 109.2(2) . .
C29 Fe2 C28 40.35(17) . .
C27 Fe2 C28 40.3(2) . .
C21 O2 Zn1 114.2(3) . .
C42 O5 Zn1 124.5(2) . .
C42 O6 Zn1 154.3(3) . 2_767
C53 O7 H7D 130.4 . .
C13 N1 C15 128.2(4) . .
C13 N1 H1D 115.9 . .
C15 N1 H1D 115.9 . .
C47 N2 C43 114.8(4) . .
C47 N2 Zn1 121.9(3) . 1_655
C43 N2 Zn1 123.0(3) . 1_655
C51 N3 C50 115.7(3) . .
C51 N3 Zn1 122.2(3) . .
C50 N3 Zn1 122.0(3) . .
C34 N4 C36 130.2(4) . .
C34 N4 H4D 114.9 . .
C36 N4 H4D 114.9 . .
C5 C1 C2 107.7(5) . .
C5 C1 Fe1 70.1(3) . .
C2 C1 Fe1 69.8(3) . .
C5 C1 H1 126.2 . .
C2 C1 H1 126.2 . .
Fe1 C1 H1 126.2 . .
C3 C2 C1 108.7(5) . .
C3 C2 Fe1 70.0(3) . .
C1 C2 Fe1 69.8(3) . .
C3 C2 H2 125.7 . .
C1 C2 H2 125.7 . .
Fe1 C2 H2 125.7 . .
C4 C3 C2 107.5(5) . .
C4 C3 Fe1 69.8(3) . .
C2 C3 Fe1 69.6(3) . .
C4 C3 H3 126.2 . .
C2 C3 H3 126.2 . .
Fe1 C3 H3 126.2 . .
C3 C4 C5 108.2(5) . .
C3 C4 Fe1 69.9(3) . .
C5 C4 Fe1 69.8(3) . .
C3 C4 H4 125.9 . .
C5 C4 H4 125.9 . .
Fe1 C4 H4 125.9 . .
C1 C5 C4 107.9(5) . .
C1 C5 Fe1 69.6(3) . .
C4 C5 Fe1 69.7(3) . .
C1 C5 H5 126.0 . .
C4 C5 H5 126.0 . .
Fe1 C5 H5 126.0 . .
C10 C6 C7 107.9(4) . .
C10 C6 Fe1 68.9(2) . .
C7 C6 Fe1 70.5(3) . .
C10 C6 H6 126.1 . .
C7 C6 H6 126.1 . .
Fe1 C6 H6 126.1 . .
C8 C7 C6 108.8(4) . .
C8 C7 Fe1 69.9(2) . .
C6 C7 Fe1 69.1(3) . .
C8 C7 H7 125.6 . .
C6 C7 H7 125.6 . .
Fe1 C7 H7 125.6 . .
C7 C8 C9 107.8(4) . .
C7 C8 Fe1 70.0(2) . .
C9 C8 Fe1 68.9(2) . .
C7 C8 H8 126.1 . .
C9 C8 H8 126.1 . .
Fe1 C8 H8 126.1 . .
C8 C9 C10 107.6(4) . .
C8 C9 C11 123.8(4) . .
C10 C9 C11 128.6(4) . .
C8 C9 Fe1 70.6(2) . .
C10 C9 Fe1 68.7(2) . .
C11 C9 Fe1 126.2(3) . .
C6 C10 C9 107.9(4) . .
C6 C10 Fe1 70.4(2) . .
C9 C10 Fe1 69.8(2) . .
C6 C10 H10 126.1 . .
C9 C10 H10 126.1 . .
Fe1 C10 H10 126.1 . .
O1 C11 C12 122.3(4) . .
O1 C11 C9 118.4(4) . .
C12 C11 C9 119.3(4) . .
C13 C12 C11 124.6(4) . .
C13 C12 H12 117.7 . .
C11 C12 H12 117.7 . .
N1 C13 C12 120.5(4) . .
N1 C13 C14 118.0(4) . .
C12 C13 C14 121.4(4) . .
C13 C14 H14A 109.5 . .
C13 C14 H14B 109.5 . .
H14A C14 H14B 109.5 . .
C13 C14 H14C 109.5 . .
H14A C14 H14C 109.5 . .
H14B C14 H14C 109.5 . .
C16 C15 C20 118.7(4) . .
C16 C15 N1 118.8(4) . .
C20 C15 N1 122.4(4) . .
C15 C16 C17 120.6(4) . .
C15 C16 H16 119.7 . .
C17 C16 H16 119.7 . .
C18 C17 C16 121.2(4) . .
C18 C17 H17 119.4 . .
C16 C17 H17 119.4 . .
C17 C18 C19 117.9(4) . .
C17 C18 C21 120.8(4) . .
C19 C18 C21 121.2(4) . .
C18 C19 C20 121.4(4) . .
C18 C19 H19 119.3 . .
C20 C19 H19 119.3 . .
C15 C20 C19 120.2(4) . .
C15 C20 H20 119.9 . .
C19 C20 H20 119.9 . .
O3 C21 O2 123.9(4) . .
O3 C21 C18 119.7(5) . .
O2 C21 C18 116.4(4) . .
C23 C22 C26 107.7(7) . .
C23 C22 Fe2 71.2(4) . .
C26 C22 Fe2 69.3(4) . .
C23 C22 H22 126.1 . .
C26 C22 H22 126.1 . .
Fe2 C22 H22 126.1 . .
C24 C23 C22 108.1(6) . .
C24 C23 Fe2 70.4(4) . .
C22 C23 Fe2 69.7(4) . .
C24 C23 H23 125.9 . .
C22 C23 H23 125.9 . .
Fe2 C23 H23 125.9 . .
C23 C24 C25 109.2(7) . .
C23 C24 Fe2 70.9(4) . .
C25 C24 Fe2 69.4(4) . .
C23 C24 H24 125.4 . .
C25 C24 H24 125.4 . .
Fe2 C24 H24 125.4 . .
C26 C25 C24 108.0(8) . .
C26 C25 Fe2 70.1(5) . .
C24 C25 Fe2 71.2(4) . .
C26 C25 H25 126.0 . .
C24 C25 H25 126.0 . .
Fe2 C25 H25 126.0 . .
C25 C26 C22 107.0(7) . .
C25 C26 Fe2 70.2(4) . .
C22 C26 Fe2 70.0(4) . .
C25 C26 H26 126.5 . .
C22 C26 H26 126.5 . .
Fe2 C26 H26 126.5 . .
C31 C27 C28 108.4(4) . .
C31 C27 Fe2 69.4(3) . .
C28 C27 Fe2 69.9(3) . .
C31 C27 H27 125.8 . .
C28 C27 H27 125.8 . .
Fe2 C27 H27 125.8 . .
C27 C28 C29 108.8(4) . .
C27 C28 Fe2 69.8(3) . .
C29 C28 Fe2 69.7(3) . .
C27 C28 H28 125.6 . .
C29 C28 H28 125.6 . .
Fe2 C28 H28 125.6 . .
C28 C29 C30 107.3(4) . .
C28 C29 Fe2 69.9(3) . .
C30 C29 Fe2 68.9(2) . .
C28 C29 H29 126.4 . .
C30 C29 H29 126.4 . .
Fe2 C29 H29 126.4 . .
C31 C30 C29 107.2(4) . .
C31 C30 C32 125.2(4) . .
C29 C30 C32 127.5(4) . .
C31 C30 Fe2 69.5(3) . .
C29 C30 Fe2 69.8(2) . .
C32 C30 Fe2 123.3(3) . .
C27 C31 C30 108.4(4) . .
C27 C31 Fe2 70.5(3) . .
C30 C31 Fe2 69.5(3) . .
C27 C31 H31 125.8 . .
C30 C31 H31 125.8 . .
Fe2 C31 H31 125.8 . .
O4 C32 C33 122.3(4) . .
O4 C32 C30 120.4(4) . .
C33 C32 C30 117.2(4) . .
C34 C33 C32 124.1(4) . .
C34 C33 H33 118.0 . .
C32 C33 H33 118.0 . .
N4 C34 C33 121.0(4) . .
N4 C34 C35 120.0(4) . .
C33 C34 C35 118.9(4) . .
C34 C35 H35A 109.5 . .
C34 C35 H35B 109.5 . .
H35A C35 H35B 109.5 . .
C34 C35 H35C 109.5 . .
H35A C35 H35C 109.5 . .
H35B C35 H35C 109.5 . .
C37 C36 C41 119.0(4) . .
C37 C36 N4 123.2(4) . .
C41 C36 N4 117.8(4) . .
C36 C37 C38 120.4(4) . .
C36 C37 H37 119.8 . .
C38 C37 H37 119.8 . .
C39 C38 C37 120.3(4) . .
C39 C38 H38 119.9 . .
C37 C38 H38 119.9 . .
C40 C39 C38 118.8(3) . .
C40 C39 C42 120.8(3) . .
C38 C39 C42 120.4(3) . .
C41 C40 C39 120.9(4) . .
C41 C40 H40 119.5 . .
C39 C40 H40 119.5 . .
C40 C41 C36 120.5(4) . .
C40 C41 H41 119.8 . .
C36 C41 H41 119.8 . .
O6 C42 O5 124.7(3) . .
O6 C42 C39 117.7(3) . .
O5 C42 C39 117.5(3) . .
N2 C43 C44 124.2(4) . .
N2 C43 H43 117.9 . .
C44 C43 H43 117.9 . .
C45 C44 C43 121.0(4) . .
C45 C44 H44 119.5 . .
C43 C44 H44 119.5 . .
C44 C45 C46 115.0(4) . .
C44 C45 C48 122.7(4) . .
C46 C45 C48 122.3(3) . .
C45 C46 C47 120.7(4) . .
C45 C46 H46 119.7 . .
C47 C46 H46 119.7 . .
N2 C47 C46 124.3(4) . .
N2 C47 H47 117.8 . .
C46 C47 H47 117.8 . .
C49 C48 C52 115.3(4) . .
C49 C48 C45 122.2(3) . .
C52 C48 C45 122.5(3) . .
C50 C49 C48 120.0(4) . .
C50 C49 H49 120.0 . .
C48 C49 H49 120.0 . .
N3 C50 C49 124.3(4) . .
N3 C50 H50 117.9 . .
C49 C50 H50 117.9 . .
N3 C51 C52 123.8(4) . .
N3 C51 H51 118.1 . .
C52 C51 H51 118.1 . .
C51 C52 C48 120.9(4) . .
C51 C52 H52 119.6 . .
C48 C52 H52 119.6 . .
O7 C53 H53A 109.5 . .
O7 C53 H53B 109.5 . .
H53A C53 H53B 109.5 . .
O7 C53 H53C 109.5 . .
H53A C53 H53C 109.5 . .
H53B C53 H53C 109.5 . .

loop_
_geom_bond_atom_site_label_1
_geom_bond_atom_site_label_2
_geom_bond_distance
_geom_bond_site_symmetry_2
Zn1 O2 1.985(3) .
Zn1 O6 2.012(3) 2_767
Zn1 O5 2.015(2) .
Zn1 N3 2.162(3) .
Zn1 N2 2.185(3) 1_455
Fe1 C10 2.022(4) .
Fe1 C1 2.037(5) .
Fe1 C2 2.037(5) .
Fe1 C9 2.037(4) .
Fe1 C4 2.041(4) .
Fe1 C6 2.042(4) .
Fe1 C5 2.042(5) .
Fe1 C3 2.042(5) .
Fe1 C8 2.059(4) .
Fe1 C7 2.061(5) .
Fe2 C26 2.012(6) .
Fe2 C25 2.013(7) .
Fe2 C22 2.022(6) .
Fe2 C31 2.034(5) .
Fe2 C30 2.034(4) .
Fe2 C24 2.035(6) .
Fe2 C23 2.041(6) .
Fe2 C29 2.046(4) .
Fe2 C27 2.048(5) .
Fe2 C28 2.049(5) .
O1 C11 1.252(5) .
O2 C21 1.260(6) .
O3 C21 1.219(6) .
O4 C32 1.247(5) .
O5 C42 1.257(4) .
O6 C42 1.249(4) .
O6 Zn1 2.012(3) 2_767
O7 C53 1.426(8) .
O7 H7D 0.8507 .
N1 C13 1.338(5) .
N1 C15 1.427(5) .
N1 H1D 0.8600 .
N2 C47 1.308(5) .
N2 C43 1.326(5) .
N2 Zn1 2.185(3) 1_655
N3 C51 1.317(5) .
N3 C50 1.326(5) .
N4 C34 1.339(5) .
N4 C36 1.408(5) .
N4 H4D 0.8600 .
C1 C5 1.405(7) .
C1 C2 1.409(7) .
C1 H1 0.9800 .
C2 C3 1.407(7) .
C2 H2 0.9800 .
C3 C4 1.406(7) .
C3 H3 0.9800 .
C4 C5 1.415(7) .
C4 H4 0.9800 .
C5 H5 0.9800 .
C6 C10 1.413(6) .
C6 C7 1.417(6) .
C6 H6 0.9800 .
C7 C8 1.414(6) .
C7 H7 0.9800 .
C8 C9 1.419(6) .
C8 H8 0.9800 .
C9 C10 1.438(6) .
C9 C11 1.482(5) .
C10 H10 0.9800 .
C11 C12 1.424(6) .
C12 C13 1.372(6) .
C12 H12 0.9300 .
C13 C14 1.491(6) .
C14 H14A 0.9600 .
C14 H14B 0.9600 .
C14 H14C 0.9600 .
C15 C16 1.354(6) .
C15 C20 1.373(6) .
C16 C17 1.385(6) .
C16 H16 0.9300 .
C17 C18 1.357(6) .
C17 H17 0.9300 .
C18 C19 1.367(6) .
C18 C21 1.509(6) .
C19 C20 1.373(6) .
C19 H19 0.9300 .
C20 H20 0.9300 .
C22 C23 1.363(9) .
C22 C26 1.402(11) .
C22 H22 0.9800 .
C23 C24 1.350(9) .
C23 H23 0.9800 .
C24 C25 1.366(10) .
C24 H24 0.9800 .
C25 C26 1.365(11) .
C25 H25 0.9800 .
C26 H26 0.9800 .
C27 C31 1.401(6) .
C27 C28 1.410(7) .
C27 H27 0.9800 .
C28 C29 1.412(6) .
C28 H28 0.9800 .
C29 C30 1.439(6) .
C29 H29 0.9800 .
C30 C31 1.425(6) .
C30 C32 1.479(6) .
C31 H31 0.9800 .
C32 C33 1.429(6) .
C33 C34 1.371(5) .
C33 H33 0.9300 .
C34 C35 1.508(6) .
C35 H35A 0.9600 .
C35 H35B 0.9600 .
C35 H35C 0.9600 .
C36 C37 1.381(6) .
C36 C41 1.388(6) .
C37 C38 1.399(5) .
C37 H37 0.9300 .
C38 C39 1.387(5) .
C38 H38 0.9300 .
C39 C40 1.383(5) .
C39 C42 1.493(5) .
C40 C41 1.382(5) .
C40 H40 0.9300 .
C41 H41 0.9300 .
C43 C44 1.369(6) .
C43 H43 0.9300 .
C44 C45 1.354(5) .
C44 H44 0.9300 .
C45 C46 1.370(6) .
C45 C48 1.480(5) .
C46 C47 1.373(6) .
C46 H46 0.9300 .
C47 H47 0.9300 .
C48 C49 1.377(5) .
C48 C52 1.384(5) .
C49 C50 1.375(6) .
C49 H49 0.9300 .
C50 H50 0.9300 .
C51 C52 1.366(5) .
C51 H51 0.9300 .
C52 H52 0.9300 .
C53 H53A 0.9600 .
C53 H53B 0.9600 .
C53 H53C 0.9600 .

loop_
_geom_hbond_atom_site_label_D
_geom_hbond_atom_site_label_H
_geom_hbond_atom_site_label_A
_geom_hbond_distance_DH
_geom_hbond_distance_HA
_geom_hbond_distance_DA
_geom_hbond_angle_DHA
_geom_hbond_site_symmetry_A
O7 H7D O3 0.85 2.03 2.876(10) 179.2 1_554
N1 H1D O1 0.86 1.95 2.642(4) 136.8 .
N4 H4D O4 0.86 1.94 2.642(4) 137.8 .

loop_
_geom_torsion_atom_site_label_1
_geom_torsion_atom_site_label_2
_geom_torsion_atom_site_label_3
_geom_torsion_atom_site_label_4
_geom_torsion
_geom_torsion_site_symmetry_1
O6 Zn1 O2 C21 -5.8(4) 2_767
O5 Zn1 O2 C21 -178.3(3) .
N3 Zn1 O2 C21 88.5(3) .
N2 Zn1 O2 C21 -91.9(3) 1_455
O2 Zn1 O5 C42 -163.0(3) .
O6 Zn1 O5 C42 23.7(3) 2_767
N3 Zn1 O5 C42 -68.5(3) .
N2 Zn1 O5 C42 109.2(3) 1_455
O2 Zn1 N3 C51 -87.5(3) .
O6 Zn1 N3 C51 42.5(3) 2_767
O5 Zn1 N3 C51 163.5(3) .
N2 Zn1 N3 C51 101(3) 1_455
O2 Zn1 N3 C50 95.0(4) .
O6 Zn1 N3 C50 -135.0(3) 2_767
O5 Zn1 N3 C50 -14.0(3) .
N2 Zn1 N3 C50 -76(3) 1_455
C10 Fe1 C1 C5 163.5(3) .
C2 Fe1 C1 C5 -118.5(4) .
C9 Fe1 C1 C5 119.9(3) .
C4 Fe1 C1 C5 -37.7(3) .
C6 Fe1 C1 C5 -161.8(4) .
C3 Fe1 C1 C5 -81.3(3) .
C8 Fe1 C1 C5 78.3(3) .
C7 Fe1 C1 C5 45.5(7) .
C10 Fe1 C1 C2 -78.0(4) .
C9 Fe1 C1 C2 -121.6(3) .
C4 Fe1 C1 C2 80.8(4) .
C6 Fe1 C1 C2 -43.3(6) .
C5 Fe1 C1 C2 118.5(4) .
C3 Fe1 C1 C2 37.2(3) .
C8 Fe1 C1 C2 -163.2(3) .
C7 Fe1 C1 C2 164.0(5) .
C5 C1 C2 C3 0.7(5) .
Fe1 C1 C2 C3 -59.4(3) .
C5 C1 C2 Fe1 60.1(3) .
C10 Fe1 C2 C3 -120.3(3) .
C1 Fe1 C2 C3 119.8(5) .
C9 Fe1 C2 C3 -162.5(3) .
C4 Fe1 C2 C3 37.9(3) .
C6 Fe1 C2 C3 -78.4(4) .
C5 Fe1 C2 C3 81.9(4) .
C8 Fe1 C2 C3 166.5(5) .
C7 Fe1 C2 C3 -47.1(7) .
C10 Fe1 C2 C1 119.9(3) .
C9 Fe1 C2 C1 77.7(4) .
C4 Fe1 C2 C1 -81.9(3) .
C6 Fe1 C2 C1 161.8(3) .
C5 Fe1 C2 C1 -37.9(3) .
C3 Fe1 C2 C1 -119.8(5) .
C8 Fe1 C2 C1 46.7(8) .
C7 Fe1 C2 C1 -167.0(5) .
C1 C2 C3 C4 -0.5(6) .
Fe1 C2 C3 C4 -59.8(3) .
C1 C2 C3 Fe1 59.2(3) .
C10 Fe1 C3 C4 -163.9(3) .
C1 Fe1 C3 C4 81.3(3) .
C2 Fe1 C3 C4 118.6(5) .
C9 Fe1 C3 C4 164.6(5) .
C6 Fe1 C3 C4 -122.4(3) .
C5 Fe1 C3 C4 37.7(3) .
C8 Fe1 C3 C4 -49.8(7) .
C7 Fe1 C3 C4 -81.1(4) .
C10 Fe1 C3 C2 77.5(4) .
C1 Fe1 C3 C2 -37.3(3) .
C9 Fe1 C3 C2 46.0(7) .
C4 Fe1 C3 C2 -118.6(5) .
C6 Fe1 C3 C2 119.0(3) .
C5 Fe1 C3 C2 -80.9(4) .
C8 Fe1 C3 C2 -168.4(4) .
C7 Fe1 C3 C2 160.3(3) .
C2 C3 C4 C5 0.2(6) .
Fe1 C3 C4 C5 -59.5(3) .
C2 C3 C4 Fe1 59.7(3) .
C10 Fe1 C4 C3 40.4(7) .
C1 Fe1 C4 C3 -81.8(4) .
C2 Fe1 C4 C3 -37.9(3) .
C9 Fe1 C4 C3 -165.3(5) .
C6 Fe1 C4 C3 75.5(4) .
C5 Fe1 C4 C3 -119.3(5) .
C8 Fe1 C4 C3 159.8(3) .
C7 Fe1 C4 C3 117.8(3) .
C10 Fe1 C4 C5 159.7(5) .
C1 Fe1 C4 C5 37.5(3) .
C2 Fe1 C4 C5 81.4(4) .
C9 Fe1 C4 C5 -46.0(7) .
C6 Fe1 C4 C5 -165.2(3) .
C3 Fe1 C4 C5 119.3(5) .
C8 Fe1 C4 C5 -80.9(4) .
C7 Fe1 C4 C5 -122.9(4) .
C2 C1 C5 C4 -0.5(5) .
Fe1 C1 C5 C4 59.4(3) .
C2 C1 C5 Fe1 -59.9(3) .
C3 C4 C5 C1 0.2(5) .
Fe1 C4 C5 C1 -59.3(3) .
C3 C4 C5 Fe1 59.6(3) .
C10 Fe1 C5 C1 -40.8(7) .
C2 Fe1 C5 C1 38.0(3) .
C9 Fe1 C5 C1 -79.0(3) .
C4 Fe1 C5 C1 119.2(5) .
C6 Fe1 C5 C1 158.8(5) .
C3 Fe1 C5 C1 81.8(3) .
C8 Fe1 C5 C1 -121.9(3) .
C7 Fe1 C5 C1 -163.8(3) .
C10 Fe1 C5 C4 -160.0(5) .
C1 Fe1 C5 C4 -119.2(5) .
C2 Fe1 C5 C4 -81.2(4) .
C9 Fe1 C5 C4 161.8(3) .
C6 Fe1 C5 C4 39.6(8) .
C3 Fe1 C5 C4 -37.4(3) .
C8 Fe1 C5 C4 118.9(3) .
C7 Fe1 C5 C4 77.0(4) .
C1 Fe1 C6 C10 -47.8(6) .
C2 Fe1 C6 C10 -79.2(3) .
C9 Fe1 C6 C10 38.6(3) .
C4 Fe1 C6 C10 -161.3(3) .
C5 Fe1 C6 C10 169.0(5) .
C3 Fe1 C6 C10 -120.6(3) .
C8 Fe1 C6 C10 82.3(3) .
C7 Fe1 C6 C10 119.0(4) .
C10 Fe1 C6 C7 -119.0(4) .
C1 Fe1 C6 C7 -166.9(4) .
C2 Fe1 C6 C7 161.8(3) .
C9 Fe1 C6 C7 -80.4(3) .
C4 Fe1 C6 C7 79.7(3) .
C5 Fe1 C6 C7 50.0(7) .
C3 Fe1 C6 C7 120.4(3) .
C8 Fe1 C6 C7 -36.7(2) .
C10 C6 C7 C8 -0.3(5) .
Fe1 C6 C7 C8 58.7(3) .
C10 C6 C7 Fe1 -59.0(3) .
C10 Fe1 C7 C8 -82.6(3) .
C1 Fe1 C7 C8 43.5(7) .
C2 Fe1 C7 C8 -163.8(5) .
C9 Fe1 C7 C8 -37.7(2) .
C4 Fe1 C7 C8 119.8(3) .
C6 Fe1 C7 C8 -120.5(4) .
C5 Fe1 C7 C8 77.9(3) .
C3 Fe1 C7 C8 162.2(3) .
C10 Fe1 C7 C6 37.9(2) .
C1 Fe1 C7 C6 164.0(5) .
C2 Fe1 C7 C6 -43.3(6) .
C9 Fe1 C7 C6 82.8(3) .
C4 Fe1 C7 C6 -119.7(3) .
C5 Fe1 C7 C6 -161.6(3) .
C3 Fe1 C7 C6 -77.3(3) .
C8 Fe1 C7 C6 120.5(4) .
C6 C7 C8 C9 0.5(5) .
Fe1 C7 C8 C9 58.7(3) .
C6 C7 C8 Fe1 -58.2(3) .
C10 Fe1 C8 C7 80.8(3) .
C1 Fe1 C8 C7 -164.4(3) .
C2 Fe1 C8 C7 160.4(6) .
C9 Fe1 C8 C7 119.3(4) .
C4 Fe1 C8 C7 -79.4(3) .
C6 Fe1 C8 C7 36.9(3) .
C5 Fe1 C8 C7 -122.2(3) .
C3 Fe1 C8 C7 -43.2(6) .
C10 Fe1 C8 C9 -38.5(2) .
C1 Fe1 C8 C9 76.3(3) .
C2 Fe1 C8 C9 41.1(7) .
C4 Fe1 C8 C9 161.3(3) .
C6 Fe1 C8 C9 -82.4(3) .
C5 Fe1 C8 C9 118.5(3) .
C3 Fe1 C8 C9 -162.5(5) .
C7 Fe1 C8 C9 -119.3(4) .
C7 C8 C9 C10 -0.5(4) .
Fe1 C8 C9 C10 58.9(3) .
C7 C8 C9 C11 179.4(4) .
Fe1 C8 C9 C11 -121.2(4) .
C7 C8 C9 Fe1 -59.4(3) .
C10 Fe1 C9 C8 118.9(3) .
C1 Fe1 C9 C8 -123.2(3) .
C2 Fe1 C9 C8 -165.0(3) .
C4 Fe1 C9 C8 -47.4(6) .
C6 Fe1 C9 C8 81.0(3) .
C5 Fe1 C9 C8 -81.3(3) .
C3 Fe1 C9 C8 160.8(5) .
C7 Fe1 C9 C8 37.4(3) .
C1 Fe1 C9 C10 117.9(3) .
C2 Fe1 C9 C10 76.1(3) .
C4 Fe1 C9 C10 -166.3(5) .
C6 Fe1 C9 C10 -37.9(3) .
C5 Fe1 C9 C10 159.9(3) .
C3 Fe1 C9 C10 42.0(6) .
C8 Fe1 C9 C10 -118.9(4) .
C7 Fe1 C9 C10 -81.5(3) .
C10 Fe1 C9 C11 -122.9(5) .
C1 Fe1 C9 C11 -5.0(4) .
C2 Fe1 C9 C11 -46.8(4) .
C4 Fe1 C9 C11 70.8(7) .
C6 Fe1 C9 C11 -160.8(4) .
C5 Fe1 C9 C11 36.9(5) .
C3 Fe1 C9 C11 -81.0(7) .
C8 Fe1 C9 C11 118.2(5) .
C7 Fe1 C9 C11 155.6(4) .
C7 C6 C10 C9 0.0(5) .
Fe1 C6 C10 C9 -60.0(3) .
C7 C6 C10 Fe1 60.0(3) .
C8 C9 C10 C6 0.3(4) .
C11 C9 C10 C6 -179.6(4) .
Fe1 C9 C10 C6 60.4(3) .
C8 C9 C10 Fe1 -60.1(3) .
C11 C9 C10 Fe1 120.0(4) .
C1 Fe1 C10 C6 160.1(3) .
C2 Fe1 C10 C6 118.6(3) .
C9 Fe1 C10 C6 -118.5(4) .
C4 Fe1 C10 C6 47.7(7) .
C5 Fe1 C10 C6 -170.0(5) .
C3 Fe1 C10 C6 77.3(4) .
C8 Fe1 C10 C6 -80.9(3) .
C7 Fe1 C10 C6 -37.6(3) .
C1 Fe1 C10 C9 -81.3(3) .
C2 Fe1 C10 C9 -122.8(3) .
C4 Fe1 C10 C9 166.2(5) .
C6 Fe1 C10 C9 118.5(4) .
C5 Fe1 C10 C9 -51.5(7) .
C3 Fe1 C10 C9 -164.1(3) .
C8 Fe1 C10 C9 37.6(2) .
C7 Fe1 C10 C9 80.9(3) .
C8 C9 C11 O1 -16.2(6) .
C10 C9 C11 O1 163.7(4) .
Fe1 C9 C11 O1 -105.9(4) .
C8 C9 C11 C12 164.8(4) .
C10 C9 C11 C12 -15.3(6) .
Fe1 C9 C11 C12 75.2(5) .
O1 C11 C12 C13 -1.1(7) .
C9 C11 C12 C13 177.8(4) .
C15 N1 C13 C12 -174.9(4) .
C15 N1 C13 C14 2.9(7) .
C11 C12 C13 N1 -0.7(7) .
C11 C12 C13 C14 -178.4(5) .
C13 N1 C15 C16 118.0(5) .
C13 N1 C15 C20 -64.3(7) .
C20 C15 C16 C17 0.5(8) .
N1 C15 C16 C17 178.3(4) .
C15 C16 C17 C18 -1.1(8) .
C16 C17 C18 C19 1.9(8) .
C16 C17 C18 C21 -177.3(5) .
C17 C18 C19 C20 -2.2(8) .
C21 C18 C19 C20 177.1(5) .
C16 C15 C20 C19 -0.8(8) .
N1 C15 C20 C19 -178.5(5) .
C18 C19 C20 C15 1.7(9) .
Zn1 O2 C21 O3 -5.7(6) .
Zn1 O2 C21 C18 172.5(3) .
C17 C18 C21 O3 163.6(5) .
C19 C18 C21 O3 -15.7(7) .
C17 C18 C21 O2 -14.7(6) .
C19 C18 C21 O2 166.1(5) .
C26 Fe2 C22 C23 118.2(6) .
C25 Fe2 C22 C23 80.2(5) .
C31 Fe2 C22 C23 154.3(8) .
C30 Fe2 C22 C23 -167.6(4) .
C24 Fe2 C22 C23 36.9(4) .
C29 Fe2 C22 C23 -124.8(4) .
C27 Fe2 C22 C23 -44.7(8) .
C28 Fe2 C22 C23 -81.7(4) .
C25 Fe2 C22 C26 -38.0(5) .
C31 Fe2 C22 C26 36.1(11) .
C30 Fe2 C22 C26 74.2(6) .
C24 Fe2 C22 C26 -81.2(5) .
C23 Fe2 C22 C26 -118.2(6) .
C29 Fe2 C22 C26 117.1(5) .
C27 Fe2 C22 C26 -162.9(6) .
C28 Fe2 C22 C26 160.1(5) .
C26 C22 C23 C24 -0.2(7) .
Fe2 C22 C23 C24 -60.2(5) .
C26 C22 C23 Fe2 59.9(5) .
C26 Fe2 C23 C24 80.3(6) .
C25 Fe2 C23 C24 36.9(5) .
C22 Fe2 C23 C24 118.9(6) .
C31 Fe2 C23 C24 -45.7(8) .
C30 Fe2 C23 C24 157.4(7) .
C29 Fe2 C23 C24 -165.9(4) .
C27 Fe2 C23 C24 -81.5(5) .
C28 Fe2 C23 C24 -124.3(5) .
C26 Fe2 C23 C22 -38.7(5) .
C25 Fe2 C23 C22 -82.1(5) .
C31 Fe2 C23 C22 -164.6(5) .
C30 Fe2 C23 C22 38.4(10) .
C24 Fe2 C23 C22 -118.9(6) .
C29 Fe2 C23 C22 75.2(5) .
C27 Fe2 C23 C22 159.6(4) .
C28 Fe2 C23 C22 116.8(5) .
C22 C23 C24 C25 0.7(8) .
Fe2 C23 C24 C25 -59.0(5) .
C22 C23 C24 Fe2 59.7(4) .
C26 Fe2 C24 C23 -82.2(5) .
C25 Fe2 C24 C23 -120.2(7) .
C22 Fe2 C24 C23 -37.4(4) .
C31 Fe2 C24 C23 158.6(4) .
C30 Fe2 C24 C23 -165.4(5) .
C29 Fe2 C24 C23 40.0(10) .
C27 Fe2 C24 C23 116.2(4) .
C28 Fe2 C24 C23 74.9(5) .
C26 Fe2 C24 C25 38.0(5) .
C22 Fe2 C24 C25 82.8(6) .
C31 Fe2 C24 C25 -81.2(6) .
C30 Fe2 C24 C25 -45.2(8) .
C23 Fe2 C24 C25 120.2(7) .
C29 Fe2 C24 C25 160.2(8) .
C27 Fe2 C24 C25 -123.6(6) .
C28 Fe2 C24 C25 -164.9(5) .
C23 C24 C25 C26 -0.9(9) .
Fe2 C24 C25 C26 -60.8(6) .
C23 C24 C25 Fe2 59.9(5) .
C22 Fe2 C25 C26 39.0(5) .
C31 Fe2 C25 C26 -125.4(6) .
C30 Fe2 C25 C26 -82.2(6) .
C24 Fe2 C25 C26 118.0(8) .
C23 Fe2 C25 C26 81.8(6) .
C29 Fe2 C25 C26 -47.0(10) .
C27 Fe2 C25 C26 -166.4(5) .
C28 Fe2 C25 C26 160.6(8) .
C26 Fe2 C25 C24 -118.0(8) .
C22 Fe2 C25 C24 -79.1(5) .
C31 Fe2 C25 C24 116.6(5) .
C30 Fe2 C25 C24 159.8(4) .
C23 Fe2 C25 C24 -36.2(5) .
C29 Fe2 C25 C24 -165.0(5) .
C27 Fe2 C25 C24 75.6(6) .
C28 Fe2 C25 C24 42.6(12) .
C24 C25 C26 C22 0.7(9) .
Fe2 C25 C26 C22 -60.7(5) .
C24 C25 C26 Fe2 61.4(5) .
C23 C22 C26 C25 -0.3(8) .
Fe2 C22 C26 C25 60.8(5) .
C23 C22 C26 Fe2 -61.1(5) .
C22 Fe2 C26 C25 -117.4(7) .
C31 Fe2 C26 C25 73.8(6) .
C30 Fe2 C26 C25 116.2(6) .
C24 Fe2 C26 C25 -37.8(5) .
C23 Fe2 C26 C25 -80.1(6) .
C29 Fe2 C26 C25 159.9(5) .
C27 Fe2 C26 C25 38.6(11) .
C28 Fe2 C26 C25 -164.8(6) .
C25 Fe2 C26 C22 117.4(7) .
C31 Fe2 C26 C22 -168.7(4) .
C30 Fe2 C26 C22 -126.4(4) .
C24 Fe2 C26 C22 79.6(4) .
C23 Fe2 C26 C22 37.3(4) .
C29 Fe2 C26 C22 -82.7(5) .
C27 Fe2 C26 C22 156.0(7) .
C28 Fe2 C26 C22 -47.4(8) .
C26 Fe2 C27 C31 46.3(10) .
C25 Fe2 C27 C31 75.5(5) .
C22 Fe2 C27 C31 -172.2(5) .
C30 Fe2 C27 C31 -38.0(3) .
C24 Fe2 C27 C31 115.9(4) .
C23 Fe2 C27 C31 156.6(4) .
C29 Fe2 C27 C31 -82.6(3) .
C28 Fe2 C27 C31 -119.7(4) .
C26 Fe2 C27 C28 166.0(8) .
C25 Fe2 C27 C28 -164.8(4) .
C22 Fe2 C27 C28 -52.5(7) .
C31 Fe2 C27 C28 119.7(4) .
C30 Fe2 C27 C28 81.8(3) .
C24 Fe2 C27 C28 -124.4(4) .
C23 Fe2 C27 C28 -83.7(4) .
C29 Fe2 C27 C28 37.1(3) .
C31 C27 C28 C29 -0.1(6) .
Fe2 C27 C28 C29 -59.0(3) .
C31 C27 C28 Fe2 58.9(4) .
C26 Fe2 C28 C27 -169.1(7) .
C25 Fe2 C28 C27 43.4(10) .
C22 Fe2 C28 C27 156.7(4) .
C31 Fe2 C28 C27 -37.2(3) .
C30 Fe2 C28 C27 -81.5(3) .
C24 Fe2 C28 C27 75.5(4) .
C23 Fe2 C28 C27 115.2(4) .
C29 Fe2 C28 C27 -120.1(4) .
C26 Fe2 C28 C29 -49.1(8) .
C25 Fe2 C28 C29 163.5(9) .
C22 Fe2 C28 C29 -83.3(4) .
C31 Fe2 C28 C29 82.9(3) .
C30 Fe2 C28 C29 38.5(3) .
C24 Fe2 C28 C29 -164.5(4) .
C23 Fe2 C28 C29 -124.7(4) .
C27 Fe2 C28 C29 120.1(4) .
C27 C28 C29 C30 0.1(5) .
Fe2 C28 C29 C30 -59.0(3) .
C27 C28 C29 Fe2 59.1(4) .
C26 Fe2 C29 C28 159.4(5) .
C25 Fe2 C29 C28 -167.1(7) .
C22 Fe2 C29 C28 116.1(4) .
C31 Fe2 C29 C28 -80.4(3) .
C30 Fe2 C29 C28 -118.7(4) .
C24 Fe2 C29 C28 45.6(9) .
C23 Fe2 C29 C28 75.7(4) .
C27 Fe2 C29 C28 -37.1(3) .
C26 Fe2 C29 C30 -82.0(5) .
C25 Fe2 C29 C30 -48.5(8) .
C22 Fe2 C29 C30 -125.3(4) .
C31 Fe2 C29 C30 38.3(2) .
C24 Fe2 C29 C30 164.2(7) .
C23 Fe2 C29 C30 -165.7(3) .
C27 Fe2 C29 C30 81.6(3) .
C28 Fe2 C29 C30 118.7(4) .
C28 C29 C30 C31 0.0(5) .
Fe2 C29 C30 C31 -59.7(3) .
C28 C29 C30 C32 176.7(4) .
Fe2 C29 C30 C32 117.1(5) .
C28 C29 C30 Fe2 59.7(3) .
C26 Fe2 C30 C31 -124.0(5) .
C25 Fe2 C30 C31 -82.1(5) .
C22 Fe2 C30 C31 -165.4(4) .
C24 Fe2 C30 C31 -50.3(7) .
C23 Fe2 C30 C31 164.8(7) .
C29 Fe2 C30 C31 118.3(4) .
C27 Fe2 C30 C31 37.2(3) .
C28 Fe2 C30 C31 80.6(3) .
C26 Fe2 C30 C29 117.7(5) .
C25 Fe2 C30 C29 159.6(5) .
C22 Fe2 C30 C29 76.3(4) .
C31 Fe2 C30 C29 -118.3(4) .
C24 Fe2 C30 C29 -168.6(6) .
C23 Fe2 C30 C29 46.5(8) .
C27 Fe2 C30 C29 -81.1(3) .
C28 Fe2 C30 C29 -37.7(3) .
C26 Fe2 C30 C32 -4.6(6) .
C25 Fe2 C30 C32 37.3(6) .
C22 Fe2 C30 C32 -46.0(5) .
C31 Fe2 C30 C32 119.4(5) .
C24 Fe2 C30 C32 69.1(7) .
C23 Fe2 C30 C32 -75.8(9) .
C29 Fe2 C30 C32 -122.3(5) .
C27 Fe2 C30 C32 156.6(4) .
C28 Fe2 C30 C32 -160.0(4) .
C28 C27 C31 C30 0.1(6) .
Fe2 C27 C31 C30 59.3(3) .
C28 C27 C31 Fe2 -59.2(4) .
C29 C30 C31 C27 -0.1(6) .
C32 C30 C31 C27 -176.9(4) .
Fe2 C30 C31 C27 -59.9(4) .
C29 C30 C31 Fe2 59.9(3) .
C32 C30 C31 Fe2 -117.0(5) .
C26 Fe2 C31 C27 -164.0(5) .
C25 Fe2 C31 C27 -123.9(5) .
C22 Fe2 C31 C27 167.6(8) .
C30 Fe2 C31 C27 119.4(4) .
C24 Fe2 C31 C27 -82.6(4) .
C23 Fe2 C31 C27 -51.2(7) .
C29 Fe2 C31 C27 80.8(3) .
C28 Fe2 C31 C27 37.3(3) .
C26 Fe2 C31 C30 76.6(5) .
C25 Fe2 C31 C30 116.7(5) .
C22 Fe2 C31 C30 48.2(10) .
C24 Fe2 C31 C30 158.0(4) .
C23 Fe2 C31 C30 -170.6(5) .
C29 Fe2 C31 C30 -38.6(3) .
C27 Fe2 C31 C30 -119.4(4) .
C28 Fe2 C31 C30 -82.1(3) .
C31 C30 C32 O4 5.1(7) .
C29 C30 C32 O4 -171.1(5) .
Fe2 C30 C32 O4 -82.1(5) .
C31 C30 C32 C33 -172.9(5) .
C29 C30 C32 C33 10.9(7) .
Fe2 C30 C32 C33 99.9(5) .
O4 C32 C33 C34 -2.2(8) .
C30 C32 C33 C34 175.7(5) .
C36 N4 C34 C33 179.4(5) .
C36 N4 C34 C35 -3.2(8) .
C32 C33 C34 N4 4.7(8) .
C32 C33 C34 C35 -172.7(5) .
C34 N4 C36 C37 -40.5(8) .
C34 N4 C36 C41 142.7(5) .
C41 C36 C37 C38 -2.2(7) .
N4 C36 C37 C38 -178.9(4) .
C36 C37 C38 C39 0.1(6) .
C37 C38 C39 C40 2.3(6) .
C37 C38 C39 C42 -177.8(4) .
C38 C39 C40 C41 -2.7(6) .
C42 C39 C40 C41 177.4(4) .
C39 C40 C41 C36 0.6(7) .
C37 C36 C41 C40 1.8(7) .
N4 C36 C41 C40 178.7(4) .
Zn1 O6 C42 O5 -63.9(7) 2_767
Zn1 O6 C42 C39 118.7(5) 2_767
Zn1 O5 C42 O6 3.0(5) .
Zn1 O5 C42 C39 -179.7(2) .
C40 C39 C42 O6 2.1(5) .
C38 C39 C42 O6 -177.8(3) .
C40 C39 C42 O5 -175.4(4) .
C38 C39 C42 O5 4.6(5) .
C47 N2 C43 C44 -1.1(8) .
Zn1 N2 C43 C44 172.5(4) 1_655
N2 C43 C44 C45 -0.3(9) .
C43 C44 C45 C46 1.3(8) .
C43 C44 C45 C48 -179.5(5) .
C44 C45 C46 C47 -0.9(8) .
C48 C45 C46 C47 179.8(5) .
C43 N2 C47 C46 1.5(9) .
Zn1 N2 C47 C46 -172.2(5) 1_655
C45 C46 C47 N2 -0.5(10) .
C44 C45 C48 C49 1.3(7) .
C46 C45 C48 C49 -179.5(5) .
C44 C45 C48 C52 -178.4(5) .
C46 C45 C48 C52 0.8(7) .
C52 C48 C49 C50 -0.1(7) .
C45 C48 C49 C50 -179.9(4) .
C51 N3 C50 C49 -2.5(7) .
Zn1 N3 C50 C49 175.1(4) .
C48 C49 C50 N3 1.5(8) .
C50 N3 C51 C52 2.3(7) .
Zn1 N3 C51 C52 -175.3(4) .
N3 C51 C52 C48 -1.1(8) .
C49 C48 C52 C51 -0.1(7) .
C45 C48 C52 C51 179.7(4) .
